data_4132383
loop_
_publ_author_name
'Wang, Chengdong'
'Xiao, Guanlin'
'Guo, Tao'
'Ding, Yalan'
'Wu, Xiaojin'
'Loh, Teck-Peng'

_publ_section_title
;
 Palladium-Catalyzed Regiocontrollable Reductive Heck Reaction of
 Unactivated Aliphatic Alkenes.
;
_journal_issue 30
_journal_name_full 'Journal of the American Chemical Society'
_journal_page_first 9332
_journal_page_last 9336
_journal_paper_doi 10.1021/jacs.8b03619
_journal_volume 140
_journal_year 2018
_chemical_formula_sum 'C21 H20 N2 O'
_chemical_formula_weight 316.39
_space_group_crystal_system orthorhombic
_space_group_IT_number 61
_space_group_name_Hall '-P 2ac 2ab'
_space_group_name_H-M_alt 'P b c a'
_atom_sites_solution_hydrogens mixed
_audit_creation_method SHELXL-2014/7
_cell_angle_alpha 90
_cell_angle_beta 90
_cell_angle_gamma 90
_cell_formula_units_Z 8
_cell_length_a 13.6466(3)
_cell_length_b 9.3168(2)
_cell_length_c 27.5704(7)
_cell_measurement_reflns_used 9736
_cell_measurement_temperature 295(2)
_cell_measurement_theta_max 72.34
_cell_measurement_theta_min 3.21
_cell_volume 3505.37(14)
_computing_cell_refinement 'Bruker SAINT'
_computing_data_collection 'Bruker APEX2'
_computing_data_reduction 'Bruker SAINT'
_computing_molecular_graphics 'Bruker SHELXTL'
_computing_publication_material 'Bruker SHELXTL'
_computing_structure_refinement 'SHELXL-2014 (Sheldrick 2014)'
_computing_structure_solution 'SHELXS-97 (Sheldrick 2008)'
_diffrn_ambient_temperature 295(2)
_diffrn_measured_fraction_theta_full 0.980
_diffrn_measured_fraction_theta_max 0.981
_diffrn_measurement_device_type 'Bruker APEX-II CCD'
_diffrn_measurement_method '\f and \w scans'
_diffrn_radiation_type CuK\a
_diffrn_radiation_wavelength 1.54178
_diffrn_reflns_av_R_equivalents 0.0626
_diffrn_reflns_av_unetI/netI 0.0262
_diffrn_reflns_Laue_measured_fraction_full 0.980
_diffrn_reflns_Laue_measured_fraction_max 0.981
_diffrn_reflns_limit_h_max 14
_diffrn_reflns_limit_h_min -16
_diffrn_reflns_limit_k_max 10
_diffrn_reflns_limit_k_min -11
_diffrn_reflns_limit_l_max 30
_diffrn_reflns_limit_l_min -34
_diffrn_reflns_number 46618
_diffrn_reflns_point_group_measured_fraction_full 0.980
_diffrn_reflns_point_group_measured_fraction_max 0.981
_diffrn_reflns_theta_full 67.679
_diffrn_reflns_theta_max 72.461
_diffrn_reflns_theta_min 4.559
_exptl_absorpt_coefficient_mu 0.582
_exptl_crystal_colour colorless
_exptl_crystal_density_diffrn 1.199
_exptl_crystal_description block
_exptl_crystal_F_000 1344
_exptl_crystal_size_max 0.200
_exptl_crystal_size_mid 0.200
_exptl_crystal_size_min 0.180
_refine_diff_density_max 0.466
_refine_diff_density_min -0.426
_refine_diff_density_rms 0.126
_refine_ls_extinction_coef 0.067(5)
_refine_ls_extinction_expression Fc^*^=kFc[1+0.001xFc^2^\l^3^/sin(2\q)]^-1/4^
_refine_ls_extinction_method 'SHELXL-2014/7 (Sheldrick 2014'
_refine_ls_goodness_of_fit_ref 1.183
_refine_ls_hydrogen_treatment mixed
_refine_ls_matrix_type full
_refine_ls_number_parameters 223
_refine_ls_number_reflns 3406
_refine_ls_number_restraints 0
_refine_ls_restrained_S_all 1.183
_refine_ls_R_factor_all 0.0761
_refine_ls_R_factor_gt 0.0615
_refine_ls_shift/su_max 0.000
_refine_ls_shift/su_mean 0.000
_refine_ls_structure_factor_coef Fsqd
_refine_ls_weighting_details 'w=1/[\s^2^(Fo^2^)+(0.1099P)^2^+0.3587P] where P=(Fo^2^+2Fc^2^)/3'
_refine_ls_weighting_scheme calc
_refine_ls_wR_factor_gt 0.1617
_refine_ls_wR_factor_ref 0.1853
_reflns_Friedel_coverage 0.000
_reflns_number_gt 3091
_reflns_number_total 3406
_reflns_threshold_expression 'I > 2\s(I)'
_cod_data_source_file ja8b03619_si_002.cif
_cod_data_source_block why-jie
_cod_database_code 4132383
_shelx_shelxl_version_number 2014/7
_shelx_space_group_comment
;
The symmetry employed for this shelxl refinement is uniquely defined
by the following loop, which should always be used as a source of
symmetry information in preference to the above space-group names.
They are only intended as comments.
;
_shelx_estimated_absorpt_t_min 0.892
_shelx_estimated_absorpt_t_max 0.902

loop_
_space_group_symop_operation_xyz
'x, y, z'
'-x+1/2, -y, z+1/2'
'-x, y+1/2, -z+1/2'
'x+1/2, -y+1/2, -z'
'-x, -y, -z'
'x-1/2, y, -z-1/2'
'x, -y-1/2, z-1/2'
'-x-1/2, y-1/2, z'

loop_
_atom_site_label
_atom_site_type_symbol
_atom_site_fract_x
_atom_site_fract_y
_atom_site_fract_z
_atom_site_U_iso_or_equiv
_atom_site_adp_type
_atom_site_occupancy
_atom_site_site_symmetry_order
_atom_site_calc_flag
_atom_site_refinement_flags_posn
_atom_site_refinement_flags_adp
O1 O 0.45634(9) 0.16703(12) 0.25474(4) 0.0660(4) Uani 1 1 d . .
N2 N 0.54133(9) -0.01970(12) 0.28652(4) 0.0522(4) Uani 1 1 d . .
C11 C 0.53345(10) 0.00461(14) 0.19894(5) 0.0502(4) Uani 1 1 d . .
H11 H 0.5723 -0.0832 0.2026 0.060 Uiso 1 1 calc R U
C8 C 0.53526(10) 0.01058(14) 0.33609(5) 0.0505(4) Uani 1 1 d . .
N1 N 0.66727(10) -0.15575(13) 0.34444(5) 0.0605(4) Uani 1 1 d . .
C10 C 0.50598(10) 0.05981(14) 0.24912(5) 0.0488(4) Uani 1 1 d . .
C16 C 0.62122(11) 0.07674(15) 0.12207(5) 0.0542(4) Uani 1 1 d . .
C9 C 0.60365(11) -0.06431(14) 0.36614(5) 0.0517(4) Uani 1 1 d . .
C12 C 0.44024(13) -0.03113(19) 0.17111(6) 0.0674(5) Uani 1 1 d . .
H12A H 0.4047 -0.1046 0.1880 0.101 Uiso 1 1 calc R U
H12B H 0.4570 -0.0646 0.1392 0.101 Uiso 1 1 calc R U
H12C H 0.4002 0.0533 0.1685 0.101 Uiso 1 1 calc R U
C4 C 0.60225(13) -0.04039(18) 0.41713(6) 0.0633(5) Uani 1 1 d . .
C13 C 0.59735(11) 0.12036(15) 0.17357(5) 0.0519(4) Uani 1 1 d . .
H13 H 0.5588 0.2089 0.1721 0.062 Uiso 1 1 calc R U
C17 C 0.68700(14) -0.0318(2) 0.11158(7) 0.0722(5) Uani 1 1 d . .
H17 H 0.7202 -0.0771 0.1367 0.087 Uiso 1 1 calc R U
C14 C 0.68764(12) 0.15122(18) 0.20318(6) 0.0645(5) Uani 1 1 d . .
H14 H 0.7350 0.0796 0.2046 0.077 Uiso 1 1 calc R U
C1 C 0.72925(14) -0.2250(2) 0.37258(8) 0.0771(5) Uani 1 1 d . .
H1 H 0.7735 -0.2878 0.3581 0.092 Uiso 1 1 calc R U
C5 C 0.53535(18) 0.0582(2) 0.43656(7) 0.0801(6) Uani 1 1 d . .
H5 H 0.5350 0.0759 0.4698 0.096 Uiso 1 1 calc R U
C2 C 0.73236(17) -0.2095(3) 0.42317(8) 0.0891(7) Uani 1 1 d . .
H2 H 0.7773 -0.2615 0.4414 0.107 Uiso 1 1 calc R U
C21 C 0.57431(16) 0.1424(2) 0.08353(6) 0.0748(5) Uani 1 1 d . .
H21 H 0.5308 0.2172 0.0894 0.090 Uiso 1 1 calc R U
C6 C 0.47110(18) 0.1279(2) 0.40729(7) 0.0855(6) Uani 1 1 d . .
H6 H 0.4271 0.1928 0.4208 0.103 Uiso 1 1 calc R U
C15 C 0.70525(15) 0.2681(2) 0.22685(7) 0.0812(6) Uani 1 1 d . .
H15A H 0.6599 0.3426 0.2265 0.097 Uiso 1 1 calc R U
H15B H 0.7633 0.2777 0.2442 0.097 Uiso 1 1 calc R U
C3 C 0.66979(16) -0.1190(2) 0.44498(7) 0.0814(6) Uani 1 1 d . .
H3 H 0.6712 -0.1082 0.4785 0.098 Uiso 1 1 calc R U
C19 C 0.6553(2) -0.0095(3) 0.02679(8) 0.0915(7) Uani 1 1 d . .
H19 H 0.6659 -0.0392 -0.0050 0.110 Uiso 1 1 calc R U
C20 C 0.5911(2) 0.0983(3) 0.03622(7) 0.0931(7) Uani 1 1 d . .
H20 H 0.5582 0.1429 0.0108 0.112 Uiso 1 1 calc R U
C18 C 0.70417(17) -0.0741(3) 0.06395(9) 0.0898(7) Uani 1 1 d . .
H18 H 0.7491 -0.1467 0.0575 0.108 Uiso 1 1 calc R U
C7 C 0.46957(14) 0.10402(19) 0.35673(6) 0.0678(5) Uani 1 1 d . .
H7 H 0.4241 0.1516 0.3374 0.081 Uiso 1 1 calc R U
H1A H 0.5787(13) -0.094(2) 0.2803(6) 0.059(4) Uiso 1 1 d . .

loop_
_atom_site_aniso_label
_atom_site_aniso_U_11
_atom_site_aniso_U_22
_atom_site_aniso_U_33
_atom_site_aniso_U_23
_atom_site_aniso_U_13
_atom_site_aniso_U_12
O1 0.0839(8) 0.0516(7) 0.0625(7) 0.0031(4) 0.0005(5) 0.0169(5)
N2 0.0646(7) 0.0427(6) 0.0493(7) 0.0012(5) 0.0024(5) 0.0078(5)
C11 0.0596(8) 0.0397(7) 0.0512(7) 0.0016(5) -0.0009(5) -0.0012(5)
C8 0.0607(8) 0.0404(7) 0.0503(8) 0.0033(5) 0.0055(5) -0.0045(5)
N1 0.0597(7) 0.0529(7) 0.0689(8) 0.0033(5) -0.0041(6) 0.0007(5)
C10 0.0556(7) 0.0375(7) 0.0533(7) 0.0027(5) 0.0002(5) -0.0015(5)
C16 0.0591(8) 0.0488(8) 0.0549(8) 0.0039(6) 0.0042(6) -0.0043(6)
C9 0.0582(8) 0.0426(7) 0.0544(8) 0.0032(5) -0.0007(6) -0.0120(5)
C12 0.0684(10) 0.0692(10) 0.0646(9) -0.0051(7) -0.0046(7) -0.0143(8)
C4 0.0774(10) 0.0594(9) 0.0531(8) 0.0059(6) -0.0027(7) -0.0216(7)
C13 0.0588(8) 0.0426(7) 0.0542(8) 0.0025(5) 0.0003(6) 0.0000(5)
C17 0.0716(10) 0.0734(11) 0.0716(11) 0.0003(8) 0.0085(8) 0.0105(8)
C14 0.0630(9) 0.0632(9) 0.0673(9) 0.0034(7) -0.0018(7) -0.0087(7)
C1 0.0668(10) 0.0708(11) 0.0936(13) 0.0102(9) -0.0106(9) 0.0070(8)
C5 0.1119(15) 0.0753(11) 0.0530(9) -0.0038(8) 0.0152(9) -0.0119(10)
C2 0.0834(13) 0.0975(16) 0.0864(13) 0.0240(12) -0.0297(11) -0.0043(11)
C21 0.0916(12) 0.0686(11) 0.0642(10) 0.0082(8) -0.0033(9) 0.0098(9)
C6 0.1163(16) 0.0751(12) 0.0651(10) -0.0028(9) 0.0292(10) 0.0157(11)
C15 0.0706(11) 0.0899(14) 0.0830(12) -0.0154(10) 0.0041(9) -0.0239(9)
C3 0.0911(13) 0.0895(13) 0.0636(10) 0.0117(9) -0.0195(9) -0.0203(11)
C19 0.1099(16) 0.1012(15) 0.0635(11) -0.0086(10) 0.0244(11) -0.0262(13)
C20 0.1249(18) 0.0986(15) 0.0559(10) 0.0117(10) -0.0045(11) -0.0120(14)
C18 0.0876(13) 0.0901(14) 0.0916(14) -0.0165(11) 0.0318(11) 0.0017(11)
C7 0.0816(11) 0.0600(9) 0.0619(9) 0.0043(7) 0.0143(8) 0.0123(8)

loop_
_atom_type_symbol
_atom_type_description
_atom_type_scat_dispersion_real
_atom_type_scat_dispersion_imag
_atom_type_scat_source
C C 0.0181 0.0091 'International Tables Vol C Tables 4.2.6.8 and 6.1.1.4'
H H 0.0000 0.0000 'International Tables Vol C Tables 4.2.6.8 and 6.1.1.4'
N N 0.0311 0.0180 'International Tables Vol C Tables 4.2.6.8 and 6.1.1.4'
O O 0.0492 0.0322 'International Tables Vol C Tables 4.2.6.8 and 6.1.1.4'

loop_
_geom_angle_atom_site_label_1
_geom_angle_atom_site_label_2
_geom_angle_atom_site_label_3
_geom_angle
C10 N2 C8 127.67(12)
C10 N2 H1A 119.2(11)
C8 N2 H1A 112.7(11)
C12 C11 C10 109.03(12)
C12 C11 C13 113.20(12)
C10 C11 C13 108.23(11)
C12 C11 H11 108.8
C10 C11 H11 108.8
C13 C11 H11 108.8
C7 C8 N2 124.87(14)
C7 C8 C9 119.70(14)
N2 C8 C9 115.43(12)
C1 N1 C9 117.34(15)
O1 C10 N2 123.28(13)
O1 C10 C11 122.01(12)
N2 C10 C11 114.71(12)
C17 C16 C21 117.59(16)
C17 C16 C13 122.19(14)
C21 C16 C13 120.18(15)
N1 C9 C4 122.89(14)
N1 C9 C8 117.96(13)
C4 C9 C8 119.15(14)
C11 C12 H12A 109.5
C11 C12 H12B 109.5
H12A C12 H12B 109.5
C11 C12 H12C 109.5
H12A C12 H12C 109.5
H12B C12 H12C 109.5
C5 C4 C3 124.03(17)
C5 C4 C9 119.27(16)
C3 C4 C9 116.70(17)
C14 C13 C16 112.59(13)
C14 C13 C11 110.35(12)
C16 C13 C11 110.92(11)
C14 C13 H13 107.6
C16 C13 H13 107.6
C11 C13 H13 107.6
C16 C17 C18 120.94(19)
C16 C17 H17 119.5
C18 C17 H17 119.5
C15 C14 C13 125.95(18)
C15 C14 H14 117.0
C13 C14 H14 117.0
N1 C1 C2 123.7(2)
N1 C1 H1 118.2
C2 C1 H1 118.2
C6 C5 C4 120.47(16)
C6 C5 H5 119.8
C4 C5 H5 119.8
C3 C2 C1 119.39(18)
C3 C2 H2 120.3
C1 C2 H2 120.3
C16 C21 C20 121.02(19)
C16 C21 H21 119.5
C20 C21 H21 119.5
C5 C6 C7 121.43(17)
C5 C6 H6 119.3
C7 C6 H6 119.3
C14 C15 H15A 120.0
C14 C15 H15B 120.0
H15A C15 H15B 120.0
C2 C3 C4 119.97(17)
C2 C3 H3 120.0
C4 C3 H3 120.0
C20 C19 C18 119.92(19)
C20 C19 H19 120.0
C18 C19 H19 120.0
C19 C20 C21 120.4(2)
C19 C20 H20 119.8
C21 C20 H20 119.8
C19 C18 C17 120.1(2)
C19 C18 H18 119.9
C17 C18 H18 119.9
C8 C7 C6 119.95(17)
C8 C7 H7 120.0
C6 C7 H7 120.0

loop_
_geom_bond_atom_site_label_1
_geom_bond_atom_site_label_2
_geom_bond_distance
O1 C10 1.2168(17)
N2 C10 1.3582(18)
N2 C8 1.3980(18)
N2 H1A 0.873(19)
C11 C12 1.522(2)
C11 C10 1.5229(19)
C11 C13 1.5533(19)
C11 H11 0.9800
C8 C7 1.373(2)
C8 C9 1.430(2)
N1 C1 1.317(2)
N1 C9 1.356(2)
C16 C17 1.383(2)
C16 C21 1.383(2)
C16 C13 1.512(2)
C9 C4 1.423(2)
C12 H12A 0.9600
C12 H12B 0.9600
C12 H12C 0.9600
C4 C5 1.401(3)
C4 C3 1.405(3)
C13 C14 1.506(2)
C13 H13 0.9800
C17 C18 1.391(3)
C17 H17 0.9300
C14 C15 1.292(3)
C14 H14 0.9300
C1 C2 1.403(3)
C1 H1 0.9300
C5 C6 1.357(3)
C5 H5 0.9300
C2 C3 1.343(3)
C2 H2 0.9300
C21 C20 1.387(3)
C21 H21 0.9300
C6 C7 1.412(3)
C6 H6 0.9300
C15 H15A 0.9300
C15 H15B 0.9300
C3 H3 0.9300
C19 C20 1.358(4)
C19 C18 1.363(4)
C19 H19 0.9300
C20 H20 0.9300
C18 H18 0.9300
C7 H7 0.9300

loop_
_geom_torsion_atom_site_label_1
_geom_torsion_atom_site_label_2
_geom_torsion_atom_site_label_3
_geom_torsion_atom_site_label_4
_geom_torsion
C10 N2 C8 C7 19.4(2)
C10 N2 C8 C9 -160.91(13)
C8 N2 C10 O1 -5.7(2)
C8 N2 C10 C11 174.23(12)
C12 C11 C10 O1 -60.54(18)
C13 C11 C10 O1 62.99(18)
C12 C11 C10 N2 119.57(14)
C13 C11 C10 N2 -116.90(13)
C1 N1 C9 C4 0.6(2)
C1 N1 C9 C8 -179.38(14)
C7 C8 C9 N1 179.94(14)
N2 C8 C9 N1 0.24(18)
C7 C8 C9 C4 0.0(2)
N2 C8 C9 C4 -179.69(12)
N1 C9 C4 C5 178.74(14)
C8 C9 C4 C5 -1.3(2)
N1 C9 C4 C3 -1.1(2)
C8 C9 C4 C3 178.79(14)
C17 C16 C13 C14 51.8(2)
C21 C16 C13 C14 -130.44(17)
C17 C16 C13 C11 -72.38(19)
C21 C16 C13 C11 105.34(17)
C12 C11 C13 C14 179.54(13)
C10 C11 C13 C14 58.56(15)
C12 C11 C13 C16 -54.97(17)
C10 C11 C13 C16 -175.95(11)
C21 C16 C17 C18 -0.8(3)
C13 C16 C17 C18 177.02(17)
C16 C13 C14 C15 125.60(18)
C11 C13 C14 C15 -109.86(19)
C9 N1 C1 C2 0.3(3)
C3 C4 C5 C6 -178.73(19)
C9 C4 C5 C6 1.4(3)
N1 C1 C2 C3 -0.4(3)
C17 C16 C21 C20 1.5(3)
C13 C16 C21 C20 -176.34(18)
C4 C5 C6 C7 -0.1(3)
C1 C2 C3 C4 -0.2(3)
C5 C4 C3 C2 -178.93(19)
C9 C4 C3 C2 0.9(3)
C18 C19 C20 C21 -0.6(4)
C16 C21 C20 C19 -0.9(4)
C20 C19 C18 C17 1.3(3)
C16 C17 C18 C19 -0.6(3)
N2 C8 C7 C6 -179.07(16)
C9 C8 C7 C6 1.3(2)
C5 C6 C7 C8 -1.2(3)
